data_7030104
loop_
_publ_author_name
'Chen, Hui-Qing'
'Zhang, Kun'
'Jin, Chao'
'Huang, Wei'

_publ_section_title
;
 Zinc halide template effects on the construction of [1 + 1] flexible
 Schiff-base macrocyclic complexes having pendant-armed dialdehyde
 components.
;
_journal_issue 22
_journal_name_full 'Dalton transactions (Cambridge, England : 2003)'
_journal_page_first 8486
_journal_page_last 8492
_journal_paper_doi 10.1039/c4dt00605d
_journal_volume 43
_journal_year 2014
_chemical_formula_moiety 'C29 H38 Br2 N4 O3 Zn2'
_chemical_formula_sum 'C29 H38 Br2 N4 O3 Zn2'
_chemical_formula_weight 781.19
_chemical_name_systematic
; 
 ? 
;
_space_group_IT_number 19
_symmetry_cell_setting orthorhombic
_symmetry_space_group_name_Hall 'P 2ac 2ab'
_symmetry_space_group_name_H-M 'P 21 21 21'
_atom_sites_solution_hydrogens geom
_atom_sites_solution_primary direct
_atom_sites_solution_secondary difmap
_audit_creation_method SHELXL-97
_cell_angle_alpha 90.00
_cell_angle_beta 90.00
_cell_angle_gamma 90.00
_cell_formula_units_Z 4
_cell_length_a 11.757(6)
_cell_length_b 13.684(7)
_cell_length_c 19.582(10)
_cell_measurement_reflns_used 2727
_cell_measurement_temperature 173(2)
_cell_measurement_theta_max 24.983
_cell_measurement_theta_min 2.507
_cell_volume 3150(3)
_computing_cell_refinement 'Bruker SMART'
_computing_data_collection 'Bruker SMART'
_computing_data_reduction 'Bruker SAINT'
_computing_molecular_graphics 'Bruker SHELXTL'
_computing_publication_material 'Bruker SHELXTL'
_computing_structure_refinement 'Bruker SHELXTL'
_computing_structure_solution 'Bruker SHELXTL'
_diffrn_ambient_temperature 173(2)
_diffrn_measured_fraction_theta_full 0.999
_diffrn_measured_fraction_theta_max 0.999
_diffrn_measurement_device_type 'CCD area detector'
_diffrn_measurement_method 'phi and omega scans'
_diffrn_radiation_monochromator graphite
_diffrn_radiation_source 'fine-focus sealed tube'
_diffrn_radiation_type MoK\a
_diffrn_radiation_wavelength 0.71073
_diffrn_reflns_av_R_equivalents 0.1282
_diffrn_reflns_av_unetI/netI 0.0997
_diffrn_reflns_limit_h_max 13
_diffrn_reflns_limit_h_min -13
_diffrn_reflns_limit_k_max 16
_diffrn_reflns_limit_k_min -12
_diffrn_reflns_limit_l_max 23
_diffrn_reflns_limit_l_min -23
_diffrn_reflns_number 22913
_diffrn_reflns_theta_full 25.00
_diffrn_reflns_theta_max 25.00
_diffrn_reflns_theta_min 1.82
_exptl_absorpt_coefficient_mu 4.095
_exptl_absorpt_correction_T_max 0.6849
_exptl_absorpt_correction_T_min 0.6849
_exptl_absorpt_correction_type multi-scan
_exptl_absorpt_process_details 'SADABS; Bruker, 2000'
_exptl_crystal_colour yellow
_exptl_crystal_density_diffrn 1.647
_exptl_crystal_density_method 'not measured'
_exptl_crystal_description block
_exptl_crystal_F_000 1576
_exptl_crystal_size_max 0.14
_exptl_crystal_size_mid 0.10
_exptl_crystal_size_min 0.10
_refine_diff_density_max 4.279
_refine_diff_density_min -1.471
_refine_diff_density_rms 0.239
_refine_ls_abs_structure_details 'Flack H D (1983), Acta Cryst. A39, 876-881'
_refine_ls_abs_structure_Flack 0.54(4)
_refine_ls_extinction_method none
_refine_ls_goodness_of_fit_ref 1.043
_refine_ls_hydrogen_treatment constr
_refine_ls_matrix_type full
_refine_ls_number_parameters 335
_refine_ls_number_reflns 5547
_refine_ls_number_restraints 71
_refine_ls_restrained_S_all 1.041
_refine_ls_R_factor_all 0.1261
_refine_ls_R_factor_gt 0.0924
_refine_ls_shift/su_max 0.000
_refine_ls_shift/su_mean 0.000
_refine_ls_structure_factor_coef Fsqd
_refine_ls_weighting_details 'calc w=1/[\s^2^(Fo^2^)+(0.0988P)^2^+39.7780P] where P=(Fo^2^+2Fc^2^)/3'
_refine_ls_weighting_scheme calc
_refine_ls_wR_factor_gt 0.2075
_refine_ls_wR_factor_ref 0.2247
_reflns_number_gt 3968
_reflns_number_total 5547
_reflns_threshold_expression >2sigma(I)
_cod_data_source_file c4dt00605d2.cif
_cod_data_source_block 3b
_cod_depositor_comments 'Adding full bibliography for 7030099--7030105.cif.'
_cod_original_cell_volume 3151(3)
_cod_database_code 7030104

loop_
_symmetry_equiv_pos_as_xyz
'x, y, z'
'-x+1/2, -y, z+1/2'
'-x, y+1/2, -z+1/2'
'x+1/2, -y+1/2, -z'

loop_
_atom_site_label
_atom_site_type_symbol
_atom_site_fract_x
_atom_site_fract_y
_atom_site_fract_z
_atom_site_U_iso_or_equiv
_atom_site_adp_type
_atom_site_occupancy
_atom_site_symmetry_multiplicity
_atom_site_calc_flag
_atom_site_refinement_flags
Zn1 Zn 0.46919(13) 0.19598(12) 0.18938(8) 0.0236(4) Uani 1 1 d U
Zn2 Zn 0.18633(13) 0.19078(11) 0.18976(7) 0.0197(4) Uani 1 1 d U
Br1 Br 0.64887(14) 0.12722(13) 0.21677(9) 0.0416(5) Uani 1 1 d U
Br2 Br 0.01883(14) 0.10089(13) 0.21279(8) 0.0408(5) Uani 1 1 d U
C1 C 0.4673(18) 0.3365(11) 0.0795(9) 0.042 Uani 1 1 d U
C2 C 0.4792(13) 0.4178(11) 0.1271(7) 0.025 Uani 1 1 d U
C3 C 0.4932(15) 0.5122(11) 0.1028(9) 0.039 Uani 1 1 d U
H3 H 0.5010 0.5646 0.1343 0.047 Uiso 1 1 calc R
C4 C 0.4962(17) 0.5318(11) 0.0317(8) 0.041(4) Uani 1 1 d U
C5 C 0.4760(16) 0.4515(12) -0.0125(8) 0.041(4) Uani 1 1 d U
H5 H 0.4725 0.4629 -0.0603 0.049 Uiso 1 1 calc R
C6 C 0.4618(12) 0.3610(11) 0.0106(8) 0.028(3) Uani 1 1 d U
C7 C 0.506(2) 0.6352(14) 0.0078(12) 0.073(7) Uani 1 1 d .
H7A H 0.5421 0.6748 0.0433 0.109 Uiso 1 1 calc R
H7B H 0.4297 0.6612 -0.0017 0.109 Uiso 1 1 calc R
H7C H 0.5518 0.6376 -0.0339 0.109 Uiso 1 1 calc R
C8 C 0.4661(13) 0.4072(13) 0.2021(7) 0.035(4) Uani 1 1 d U
H8 H 0.4678 0.4659 0.2280 0.042 Uiso 1 1 calc R
C9 C 0.4357(13) 0.3360(12) 0.3089(8) 0.034(4) Uani 1 1 d .
H9A H 0.4274 0.4058 0.3211 0.041 Uiso 1 1 calc R
H9B H 0.5038 0.3105 0.3327 0.041 Uiso 1 1 calc R
C10 C 0.3315(14) 0.2804(11) 0.3335(7) 0.032(3) Uani 1 1 d .
H10A H 0.3350 0.2762 0.3840 0.039 Uiso 1 1 calc R
H10B H 0.3359 0.2129 0.3156 0.039 Uiso 1 1 calc R
C11 C 0.2152(12) 0.3233(11) 0.3136(7) 0.027(2) Uani 1 1 d U
H11A H 0.1545 0.2853 0.3365 0.032 Uiso 1 1 calc R
H11B H 0.2106 0.3915 0.3302 0.032 Uiso 1 1 calc R
C12 C 0.1809(14) 0.4004(10) 0.2080(7) 0.0298(14) Uani 1 1 d U
H12 H 0.1720 0.4567 0.2358 0.036 Uiso 1 1 calc R
C13 C 0.1761(15) 0.4174(10) 0.1367(7) 0.0302(14) Uani 1 1 d U
C14 C 0.1875(14) 0.3434(10) 0.0863(7) 0.0295(14) Uani 1 1 d U
C15 C 0.1972(12) 0.3691(12) 0.0172(7) 0.029(3) Uani 1 1 d U
C16 C 0.1899(15) 0.4703(12) -0.0013(8) 0.037(4) Uani 1 1 d U
H16 H 0.1903 0.4877 -0.0483 0.044 Uiso 1 1 calc R
C17 C 0.1820(16) 0.5449(11) 0.0486(7) 0.0329(14) Uani 1 1 d U
C18 C 0.1755(16) 0.5156(10) 0.1145(7) 0.0316(14) Uani 1 1 d U
H18 H 0.1701 0.5649 0.1485 0.038 Uiso 1 1 calc R
C19 C 0.1796(10) 0.6490(8) 0.0301(5) 0.0363(17) Uani 1 1 d U
H19A H 0.1447 0.6865 0.0672 0.054 Uiso 1 1 calc R
H19B H 0.1350 0.6577 -0.0118 0.054 Uiso 1 1 calc R
H19C H 0.2574 0.6722 0.0225 0.054 Uiso 1 1 calc R
C20 C 0.2213(10) 0.2960(8) -0.0368(5) 0.030(3) Uani 1 1 d RU
H20A H 0.2398 0.3302 -0.0799 0.036 Uiso 1 1 calc R
H20B H 0.1526 0.2557 -0.0447 0.036 Uiso 1 1 calc R
C21 C 0.4342(12) 0.2768(11) -0.0372(7) 0.025(3) Uani 1 1 d .
H21A H 0.4947 0.2267 -0.0344 0.030 Uiso 1 1 calc R
H21B H 0.4307 0.3008 -0.0848 0.030 Uiso 1 1 calc R
C22 C 0.3058(14) 0.1281(11) -0.0444(9) 0.039(4) Uani 1 1 d U
H22 H 0.2242 0.1105 -0.0369 0.047 Uiso 1 1 calc R
C23 C 0.3752(18) 0.0551(11) 0.0002(11) 0.052(5) Uani 1 1 d U
H23A H 0.3549 0.0622 0.0490 0.062 Uiso 1 1 calc R
H23B H 0.4578 0.0667 -0.0051 0.062 Uiso 1 1 calc R
C24 C 0.343(2) -0.0488(13) -0.0263(10) 0.064(6) Uani 1 1 d U
H24A H 0.3889 -0.0985 -0.0022 0.076 Uiso 1 1 calc R
H24B H 0.2616 -0.0618 -0.0161 0.076 Uiso 1 1 calc R
C25 C 0.3616(16) -0.0573(15) -0.1000(10) 0.056(3) Uani 1 1 d U
H25A H 0.3409 -0.1243 -0.1144 0.067 Uiso 1 1 calc R
H25B H 0.4438 -0.0485 -0.1092 0.067 Uiso 1 1 calc R
C26 C 0.2977(15) 0.0127(14) -0.1423(10) 0.054(3) Uani 1 1 d U
H26A H 0.2151 0.0003 -0.1377 0.065 Uiso 1 1 calc R
H26B H 0.3186 0.0041 -0.1909 0.065 Uiso 1 1 calc R
C27 C 0.3247(17) 0.1180(13) -0.1198(9) 0.052(3) Uani 1 1 d U
H27A H 0.4047 0.1338 -0.1309 0.062 Uiso 1 1 calc R
H27B H 0.2750 0.1644 -0.1446 0.062 Uiso 1 1 calc R
C28 C 0.284(2) 0.133(2) 0.6807(15) 0.091(9) Uani 1 1 d U
C29 C 0.3811(18) 0.1790(17) 0.6993(12) 0.077(7) Uani 1 1 d U
H29A H 0.3871 0.1797 0.7492 0.115 Uiso 1 1 calc R
H29B H 0.3802 0.2463 0.6822 0.115 Uiso 1 1 calc R
H29C H 0.4465 0.1442 0.6800 0.115 Uiso 1 1 calc R
N1 N 0.4528(10) 0.3279(9) 0.2355(6) 0.026(3) Uani 1 1 d .
N2 N 0.1951(10) 0.3221(8) 0.2395(6) 0.024(2) Uani 1 1 d U
N3 N 0.3184(10) 0.2310(7) -0.0172(5) 0.018(2) Uani 1 1 d .
N4 N 0.1995(15) 0.0850(14) 0.6648(12) 0.083(6) Uani 1 1 d .
O1 O 0.4580(7) 0.2451(7) 0.0965(4) 0.018(2) Uani 1 1 d .
O2 O 0.1898(8) 0.2500(6) 0.0999(4) 0.019(2) Uani 1 1 d U
O3 O 0.3340(8) 0.1070(6) 0.2065(4) 0.018 Uani 1 1 d .
H3A H 0.3352 0.0811 0.2537 0.027 Uiso 1 1 d R
H3B H 0.3357 0.0512 0.1744 0.027 Uiso 1 1 d R

loop_
_atom_site_aniso_label
_atom_site_aniso_U_11
_atom_site_aniso_U_22
_atom_site_aniso_U_33
_atom_site_aniso_U_23
_atom_site_aniso_U_13
_atom_site_aniso_U_12
Zn1 0.0240(8) 0.0254(9) 0.0215(8) 0.0019(7) -0.0001(7) -0.0005(7)
Zn2 0.0193(8) 0.0202(8) 0.0197(7) -0.0001(7) 0.0046(7) -0.0002(7)
Br1 0.0403(10) 0.0453(10) 0.0391(9) 0.0141(8) 0.0014(7) 0.0162(8)
Br2 0.0280(8) 0.0609(11) 0.0335(8) 0.0089(8) 0.0032(7) -0.0157(7)
C1 0.074 0.014 0.039 0.002 0.007 0.004
C2 0.024 0.030 0.021 0.004 -0.003 -0.015
C3 0.048 0.016 0.053 -0.007 0.015 -0.002
C4 0.070(13) 0.015(7) 0.037(10) 0.002(6) 0.010(9) 0.002(8)
C5 0.061(12) 0.032(7) 0.028(9) 0.003(5) 0.007(8) -0.026(9)
C6 0.017(7) 0.027(6) 0.038(3) 0.003(6) 0.005(6) -0.012(7)
C7 0.098(18) 0.037(11) 0.083(16) 0.001(11) 0.027(14) -0.012(12)
C8 0.038(9) 0.045(9) 0.023(2) -0.006(7) 0.014(7) -0.010(8)
C9 0.034(9) 0.051(11) 0.017(8) -0.002(7) 0.004(7) 0.002(7)
C10 0.040(9) 0.037(9) 0.020(7) 0.006(6) 0.016(7) 0.010(8)
C11 0.035(6) 0.025(4) 0.020(5) -0.003(4) 0.006(4) 0.009(4)
C12 0.039(4) 0.023(3) 0.027(3) 0.002(2) 0.005(3) 0.010(3)
C13 0.040(4) 0.023(2) 0.028(3) 0.002(2) 0.004(3) 0.010(3)
C14 0.039(4) 0.022(3) 0.027(3) 0.002(2) 0.004(3) 0.010(3)
C15 0.029(6) 0.036(7) 0.021(3) -0.006(4) 0.000(4) 0.019(5)
C16 0.051(12) 0.038(8) 0.022(7) 0.000(5) 0.008(7) 0.009(9)
C17 0.043(4) 0.025(3) 0.030(3) 0.003(2) 0.004(3) 0.010(3)
C18 0.042(4) 0.024(3) 0.029(3) 0.002(2) 0.004(3) 0.010(3)
C19 0.048(4) 0.027(3) 0.033(3) 0.003(3) 0.004(4) 0.010(4)
C20 0.029(6) 0.038(7) 0.022(4) -0.006(5) -0.001(4) 0.019(5)
C21 0.032(8) 0.028(8) 0.014(7) 0.003(6) 0.006(6) -0.007(7)
C22 0.042(11) 0.019(7) 0.057(6) -0.016(7) -0.007(7) -0.003(7)
C23 0.070(14) 0.018(8) 0.067(13) -0.005(7) 0.003(9) 0.010(7)
C24 0.096(17) 0.038(9) 0.057(6) -0.002(8) -0.025(12) -0.022(12)
C25 0.042(7) 0.058(8) 0.068(6) -0.033(6) -0.010(5) 0.004(6)
C26 0.041(7) 0.057(7) 0.064(6) -0.034(6) -0.010(5) 0.004(6)
C27 0.040(7) 0.056(7) 0.059(6) -0.034(6) -0.010(5) 0.003(6)
C28 0.038(11) 0.12(2) 0.12(2) -0.015(19) 0.002(12) -0.016(12)
C29 0.075(14) 0.079(16) 0.078(17) 0.026(14) -0.015(12) -0.038(12)
N1 0.031(7) 0.031(7) 0.015(6) -0.008(5) -0.007(5) -0.001(6)
N2 0.033(6) 0.022(4) 0.018(5) -0.003(3) 0.005(4) 0.011(4)
N3 0.014(6) 0.018(5) 0.022(5) -0.001(4) 0.003(5) 0.000(5)
N4 0.048(12) 0.058(11) 0.142(19) 0.014(12) 0.017(11) 0.003(9)
O1 0.012(5) 0.032(6) 0.011(5) 0.002(4) -0.002(4) 0.003(4)
O2 0.015(5) 0.018(3) 0.023(5) -0.005(4) 0.006(4) 0.002(4)
O3 0.019 0.023 0.011 0.002 -0.001 0.000

loop_
_atom_type_symbol
_atom_type_description
_atom_type_scat_dispersion_real
_atom_type_scat_dispersion_imag
_atom_type_scat_source
C C 0.0033 0.0016 'International Tables Vol C Tables 4.2.6.8 and 6.1.1.4'
H H 0.0000 0.0000 'International Tables Vol C Tables 4.2.6.8 and 6.1.1.4'
N N 0.0061 0.0033 'International Tables Vol C Tables 4.2.6.8 and 6.1.1.4'
O O 0.0106 0.0060 'International Tables Vol C Tables 4.2.6.8 and 6.1.1.4'
Zn Zn 0.2839 1.4301 'International Tables Vol C Tables 4.2.6.8 and 6.1.1.4'
Br Br -0.2901 2.4595 'International Tables Vol C Tables 4.2.6.8 and 6.1.1.4'

loop_
_geom_angle_atom_site_label_1
_geom_angle_atom_site_label_2
_geom_angle_atom_site_label_3
_geom_angle
O1 Zn1 N1 95.9(4)
O1 Zn1 O3 108.0(3)
N1 Zn1 O3 112.7(4)
O1 Zn1 Br1 114.1(3)
N1 Zn1 Br1 109.7(3)
O3 Zn1 Br1 114.9(3)
O2 Zn2 N2 93.7(4)
O2 Zn2 O3 110.6(3)
N2 Zn2 O3 111.2(4)
O2 Zn2 Br2 114.1(3)
N2 Zn2 Br2 114.1(3)
O3 Zn2 Br2 111.9(2)
O1 C1 C6 118.5(14)
O1 C1 C2 125.4(14)
C6 C1 C2 116.1(13)
C3 C2 C1 120.3(13)
C3 C2 C8 116.2(14)
C1 C2 C8 123.3(14)
C2 C3 C4 121.0(14)
C2 C3 H3 119.5
C4 C3 H3 119.5
C5 C4 C3 116.7(14)
C5 C4 C7 123.7(16)
C3 C4 C7 119.2(15)
C6 C5 C4 122.4(16)
C6 C5 H5 118.8
C4 C5 H5 118.8
C5 C6 C1 123.3(15)
C5 C6 C21 121.6(14)
C1 C6 C21 115.1(13)
C4 C7 H7A 109.5
C4 C7 H7B 109.5
H7A C7 H7B 109.5
C4 C7 H7C 109.5
H7A C7 H7C 109.5
H7B C7 H7C 109.5
N1 C8 C2 127.1(14)
N1 C8 H8 116.5
C2 C8 H8 116.5
N1 C9 C10 112.7(12)
N1 C9 H9A 109.0
C10 C9 H9A 109.0
N1 C9 H9B 109.0
C10 C9 H9B 109.0
H9A C9 H9B 107.8
C9 C10 C11 116.4(12)
C9 C10 H10A 108.2
C11 C10 H10A 108.2
C9 C10 H10B 108.2
C11 C10 H10B 108.2
H10A C10 H10B 107.3
N2 C11 C10 113.0(11)
N2 C11 H11A 109.0
C10 C11 H11A 109.0
N2 C11 H11B 109.0
C10 C11 H11B 109.0
H11A C11 H11B 107.8
N2 C12 C13 129.4(13)
N2 C12 H12 115.3
C13 C12 H12 115.3
C18 C13 C12 117.4(13)
C18 C13 C14 117.7(12)
C12 C13 C14 124.3(13)
O2 C14 C15 116.1(12)
O2 C14 C13 124.0(13)
C15 C14 C13 119.9(13)
C14 C15 C16 118.8(13)
C14 C15 C20 122.2(13)
C16 C15 C20 118.9(13)
C17 C16 C15 121.7(13)
C17 C16 H16 119.2
C15 C16 H16 119.2
C18 C17 C16 116.6(13)
C18 C17 C19 121.4(12)
C16 C17 C19 122.0(12)
C17 C18 C13 125.1(13)
C17 C18 H18 117.4
C13 C18 H18 117.4
C17 C19 H19A 109.5
C17 C19 H19B 109.5
H19A C19 H19B 109.5
C17 C19 H19C 109.5
H19A C19 H19C 109.5
H19B C19 H19C 109.5
C15 C20 N3 111.4(10)
C15 C20 H20A 109.4
N3 C20 H20A 109.4
C15 C20 H20B 109.4
N3 C20 H20B 109.4
H20A C20 H20B 108.0
C6 C21 N3 109.9(11)
C6 C21 H21A 109.7
N3 C21 H21A 109.7
C6 C21 H21B 109.7
N3 C21 H21B 109.7
H21A C21 H21B 108.2
C27 C22 N3 114.7(14)
C27 C22 C23 114.6(15)
N3 C22 C23 110.4(12)
C27 C22 H22 105.4
N3 C22 H22 105.4
C23 C22 H22 105.4
C22 C23 C24 105.6(15)
C22 C23 H23A 110.6
C24 C23 H23A 110.6
C22 C23 H23B 110.6
C24 C23 H23B 110.6
H23A C23 H23B 108.7
C25 C24 C23 111.3(17)
C25 C24 H24A 109.4
C23 C24 H24A 109.4
C25 C24 H24B 109.4
C23 C24 H24B 109.4
H24A C24 H24B 108.0
C24 C25 C26 115.2(17)
C24 C25 H25A 108.5
C26 C25 H25A 108.5
C24 C25 H25B 108.5
C26 C25 H25B 108.5
H25A C25 H25B 107.5
C25 C26 C27 110.0(15)
C25 C26 H26A 109.7
C27 C26 H26A 109.7
C25 C26 H26B 109.7
C27 C26 H26B 109.7
H26A C26 H26B 108.2
C22 C27 C26 109.8(16)
C22 C27 H27A 109.7
C26 C27 H27A 109.7
C22 C27 H27B 109.7
C26 C27 H27B 109.7
H27A C27 H27B 108.2
N4 C28 C29 175(3)
C28 C29 H29A 109.5
C28 C29 H29B 109.5
H29A C29 H29B 109.5
C28 C29 H29C 109.5
H29A C29 H29C 109.5
H29B C29 H29C 109.5
C8 N1 C9 117.3(13)
C8 N1 Zn1 121.1(10)
C9 N1 Zn1 121.4(10)
C12 N2 C11 120.1(12)
C12 N2 Zn2 120.7(10)
C11 N2 Zn2 119.2(9)
C20 N3 C22 112.8(11)
C20 N3 C21 111.4(9)
C22 N3 C21 112.0(11)
C1 O1 Zn1 124.6(10)
C14 O2 Zn2 126.4(8)
Zn1 O3 Zn2 107.0(4)
Zn1 O3 H3A 111.0
Zn2 O3 H3A 110.6
Zn1 O3 H3B 110.0
Zn2 O3 H3B 109.7
H3A O3 H3B 108.5

loop_
_geom_bond_atom_site_label_1
_geom_bond_atom_site_label_2
_geom_bond_distance
Zn1 O1 1.943(9)
Zn1 N1 2.028(12)
Zn1 O3 2.030(9)
Zn1 Br1 2.374(2)
Zn2 O2 1.938(9)
Zn2 N2 2.047(11)
Zn2 O3 2.107(9)
Zn2 Br2 2.365(2)
C1 O1 1.299(17)
C1 C6 1.39(2)
C1 C2 1.46(2)
C2 C3 1.39(2)
C2 C8 1.484(19)
C3 C4 1.42(2)
C3 H3 0.9500
C4 C5 1.42(2)
C4 C7 1.50(2)
C5 C6 1.33(2)
C5 H5 0.9500
C6 C21 1.52(2)
C7 H7A 0.9800
C7 H7B 0.9800
C7 H7C 0.9800
C8 N1 1.277(19)
C8 H8 0.9500
C9 N1 1.455(19)
C9 C10 1.52(2)
C9 H9A 0.9900
C9 H9B 0.9900
C10 C11 1.54(2)
C10 H10A 0.9900
C10 H10B 0.9900
C11 N2 1.469(17)
C11 H11A 0.9900
C11 H11B 0.9900
C12 N2 1.247(17)
C12 C13 1.417(19)
C12 H12 0.9500
C13 C18 1.412(19)
C13 C14 1.421(19)
C14 O2 1.306(16)
C14 C15 1.40(2)
C15 C16 1.43(2)
C15 C20 1.483(17)
C16 C17 1.42(2)
C16 H16 0.9500
C17 C18 1.354(19)
C17 C19 1.470(18)
C18 H18 0.9500
C19 H19A 0.9800
C19 H19B 0.9800
C19 H19C 0.9800
C20 N3 1.498(15)
C20 H20A 0.9900
C20 H20B 0.9900
C21 N3 1.549(18)
C21 H21A 0.9900
C21 H21B 0.9900
C22 C27 1.50(2)
C22 N3 1.512(17)
C22 C23 1.56(2)
C22 H22 1.0000
C23 C24 1.56(2)
C23 H23A 0.9900
C23 H23B 0.9900
C24 C25 1.46(3)
C24 H24A 0.9900
C24 H24B 0.9900
C25 C26 1.47(3)
C25 H25A 0.9900
C25 H25B 0.9900
C26 C27 1.54(2)
C26 H26A 0.9900
C26 H26B 0.9900
C27 H27A 0.9900
C27 H27B 0.9900
C28 N4 1.23(3)
C28 C29 1.35(3)
C29 H29A 0.9800
C29 H29B 0.9800
C29 H29C 0.9800
O3 H3A 0.9900
O3 H3B 0.9900
